data_7045178
loop_
_publ_author_name
'\.Zak, P'
'Bo\/lt, M'
'Kubicki, M.'
'Pietraszuk, C.'

_publ_section_title
;
 Highly selective hydrosilylation of olefins and acetylenes by platinum(0)
 complexes bearing bulky N-heterocyclic carbene ligands.
;
_journal_issue 6
_journal_name_full 'Dalton transactions (Cambridge, England : 2003)'
_journal_page_first 1903
_journal_page_last 1910
_journal_paper_doi 10.1039/c7dt04392a
_journal_volume 47
_journal_year 2018
_chemical_formula_moiety 'C26 H22 Si'
_chemical_formula_sum 'C26 H22 Si'
_chemical_formula_weight 362.52
_space_group_crystal_system monoclinic
_space_group_IT_number 4
_space_group_name_Hall 'P 2yb'
_space_group_name_H-M_alt 'P 1 21 1'
_symmetry_space_group_name_Hall 'P 2yb'
_symmetry_space_group_name_H-M 'P 1 21 1'
_atom_sites_solution_hydrogens geom
_audit_creation_method SHELXL-2014/7
_audit_update_record
;
2017-09-10 deposited with the CCDC.
2017-12-29 downloaded from the CCDC.
;
_cell_angle_alpha 90
_cell_angle_beta 99.449(6)
_cell_angle_gamma 90
_cell_formula_units_Z 2
_cell_length_a 7.3950(3)
_cell_length_b 11.3284(6)
_cell_length_c 12.5905(9)
_cell_measurement_reflns_used 1463
_cell_measurement_temperature 295(2)
_cell_measurement_theta_max 26.8080
_cell_measurement_theta_min 3.8990
_cell_volume 1040.44(10)
_computing_cell_refinement 'CrysAlisPro 1.171.38.46 (Rigaku OD, 2015)'
_computing_data_collection 'CrysAlisPro 1.171.38.46 (Rigaku OD, 2015)'
_computing_data_reduction 'CrysAlisPro 1.171.38.46 (Rigaku OD, 2015)'
_computing_molecular_graphics 'Mercury (MacRae et al., 2009)'
_computing_publication_material 'SHELXL (Sheldrick, 2015)'
_computing_structure_refinement 'SHELXL (Sheldrick, 2015)'
_computing_structure_solution 'SHELXT (Sheldrick, 2015)'
_diffrn_ambient_environment air
_diffrn_ambient_temperature 295(2)
_diffrn_detector 'CCD plate'
_diffrn_detector_area_resol_mean 16.1544
_diffrn_detector_type Eos
_diffrn_measured_fraction_theta_full 0.998
_diffrn_measured_fraction_theta_max 0.830
_diffrn_measurement_device 'four-circle diffractometer'
_diffrn_measurement_device_type 'Xcalibur, Eos'
_diffrn_measurement_method \w-scan
_diffrn_radiation_monochromator graphite
_diffrn_radiation_probe x-ray
_diffrn_radiation_type 'Mo K\a'
_diffrn_radiation_wavelength 0.71073
_diffrn_reflns_av_R_equivalents 0.0131
_diffrn_reflns_av_unetI/netI 0.0240
_diffrn_reflns_Laue_measured_fraction_full 0.998
_diffrn_reflns_Laue_measured_fraction_max 0.830
_diffrn_reflns_limit_h_max 9
_diffrn_reflns_limit_h_min -8
_diffrn_reflns_limit_k_max 9
_diffrn_reflns_limit_k_min -14
_diffrn_reflns_limit_l_max 16
_diffrn_reflns_limit_l_min -9
_diffrn_reflns_number 4208
_diffrn_reflns_point_group_measured_fraction_full 0.689
_diffrn_reflns_point_group_measured_fraction_max 0.560
_diffrn_reflns_theta_full 25.000
_diffrn_reflns_theta_max 28.348
_diffrn_reflns_theta_min 3.281
_diffrn_source 'fine-focus sealed X-ray tube'
_diffrn_source_type 'Enhance (Mo) X-ray Source'
_exptl_absorpt_coefficient_mu 0.120
_exptl_absorpt_correction_T_max 1.00000
_exptl_absorpt_correction_T_min 0.93846
_exptl_absorpt_correction_type multi-scan
_exptl_absorpt_process_details
;
CrysAlisPro 1.171.38.46 (Rigaku Oxford Diffraction, 2015)
Empirical absorption correction using spherical harmonics,
 implemented in SCALE3 ABSPACK scaling algorithm.
;
_exptl_crystal_colour colourless
_exptl_crystal_density_diffrn 1.157
_exptl_crystal_description prism
_exptl_crystal_F_000 384
_exptl_crystal_size_max 0.45
_exptl_crystal_size_mid 0.2
_exptl_crystal_size_min 0.2
_refine_diff_density_max 0.391
_refine_diff_density_min -0.176
_refine_diff_density_rms 0.030
_refine_ls_abs_structure_details
;
 Flack x determined using 510 quotients [(I+)-(I-)]/[(I+)+(I-)]
 (Parsons, Flack and Wagner, Acta Cryst. B69 (2013) 249-259).
;
_refine_ls_abs_structure_Flack 0.08(8)
_refine_ls_extinction_method none
_refine_ls_goodness_of_fit_ref 1.026
_refine_ls_hydrogen_treatment constr
_refine_ls_matrix_type full
_refine_ls_number_parameters 244
_refine_ls_number_reflns 2903
_refine_ls_number_restraints 1
_refine_ls_restrained_S_all 1.026
_refine_ls_R_factor_all 0.0518
_refine_ls_R_factor_gt 0.0413
_refine_ls_shift/su_max 0.000
_refine_ls_shift/su_mean 0.000
_refine_ls_structure_factor_coef Fsqd
_refine_ls_weighting_details 'w=1/[\s^2^(Fo^2^)+(0.0436P)^2^+0.2475P] where P=(Fo^2^+2Fc^2^)/3'
_refine_ls_weighting_scheme calc
_refine_ls_wR_factor_gt 0.0952
_refine_ls_wR_factor_ref 0.1020
_reflns_Friedel_coverage 0.286
_reflns_Friedel_fraction_full 0.344
_reflns_Friedel_fraction_max 0.261
_reflns_number_gt 2471
_reflns_number_total 2903
_reflns_threshold_expression 'I > 2\s(I)'
_cod_data_source_file c7dt04392a2.cif
_cod_data_source_block 1
_cod_depositor_comments 'Adding full bibliography for 7045178--7045181.cif.'
_cod_database_code 7045178
_shelx_shelxl_version_number 2014/7
_shelx_space_group_comment
;
The symmetry employed for this shelxl refinement is uniquely defined
by the following loop, which should always be used as a source of
symmetry information in preference to the above space-group names.
They are only intended as comments.
;

loop_
_space_group_symop_operation_xyz
'x, y, z'
'-x, y+1/2, -z'

loop_
_atom_site_label
_atom_site_type_symbol
_atom_site_fract_x
_atom_site_fract_y
_atom_site_fract_z
_atom_site_U_iso_or_equiv
_atom_site_adp_type
_atom_site_occupancy
_atom_site_site_symmetry_order
_atom_site_calc_flag
_atom_site_refinement_flags_posn
_atom_site_refinement_flags_adp
Si1 Si 0.81825(11) 0.50692(10) 0.23613(7) 0.0508(2) Uani 1 1 d . .
C1 C 0.7145(5) 0.4992(5) 0.3604(3) 0.0714(10) Uani 1 1 d . .
H1 H 0.7857 0.5268 0.4233 0.086 Uiso 1 1 calc R U
C2 C 0.5587(5) 0.4608(4) 0.3685(3) 0.0696(11) Uani 1 1 d . .
H2 H 0.4936 0.4301 0.3050 0.084 Uiso 1 1 calc R U
C3 C 0.4598(4) 0.4558(4) 0.4618(3) 0.0573(9) Uani 1 1 d . .
C4 C 0.3275(5) 0.3723(4) 0.4623(3) 0.0705(11) Uani 1 1 d . .
H4 H 0.3013 0.3205 0.4045 0.085 Uiso 1 1 calc R U
C5 C 0.2335(6) 0.3635(5) 0.5457(4) 0.0913(14) Uani 1 1 d . .
H5 H 0.1456 0.3047 0.5451 0.110 Uiso 1 1 calc R U
C6 C 0.2658(6) 0.4393(5) 0.6302(3) 0.0926(16) Uani 1 1 d . .
H6 H 0.2004 0.4323 0.6870 0.111 Uiso 1 1 calc R U
C7 C 0.3934(6) 0.5248(5) 0.6314(3) 0.0849(14) Uani 1 1 d . .
H7 H 0.4147 0.5777 0.6886 0.102 Uiso 1 1 calc R U
C8 C 0.4926(4) 0.5337(4) 0.5473(3) 0.0701(12) Uani 1 1 d . .
H8 H 0.5813 0.5921 0.5484 0.084 Uiso 1 1 calc R U
C9 C 0.9655(4) 0.6409(3) 0.2449(3) 0.0518(9) Uani 1 1 d . .
C10 C 1.1043(5) 0.6573(4) 0.3330(3) 0.0726(11) Uani 1 1 d . .
H10 H 1.1206 0.6018 0.3881 0.087 Uiso 1 1 calc R U
C11 C 1.2182(5) 0.7549(5) 0.3397(4) 0.0916(14) Uani 1 1 d . .
H11 H 1.3100 0.7643 0.3991 0.110 Uiso 1 1 calc R U
C12 C 1.1968(6) 0.8366(4) 0.2606(5) 0.0900(15) Uani 1 1 d . .
H12 H 1.2746 0.9016 0.2656 0.108 Uiso 1 1 calc R U
C13 C 1.0632(6) 0.8245(4) 0.1741(4) 0.0792(12) Uani 1 1 d . .
H13 H 1.0479 0.8816 0.1203 0.095 Uiso 1 1 calc R U
C14 C 0.9492(5) 0.7270(3) 0.1659(3) 0.0620(9) Uani 1 1 d . .
H14 H 0.8589 0.7190 0.1056 0.074 Uiso 1 1 calc R U
C15 C 0.6324(4) 0.5182(3) 0.1164(2) 0.0493(7) Uani 1 1 d . .
C16 C 0.6245(5) 0.4451(4) 0.0284(3) 0.0653(10) Uani 1 1 d . .
H16 H 0.7150 0.3881 0.0284 0.078 Uiso 1 1 calc R U
C17 C 0.4866(5) 0.4533(4) -0.0598(3) 0.0781(12) Uani 1 1 d . .
H17 H 0.4843 0.4021 -0.1178 0.094 Uiso 1 1 calc R U
C18 C 0.3540(5) 0.5373(4) -0.0611(3) 0.0764(13) Uani 1 1 d . .
H18 H 0.2616 0.5438 -0.1205 0.092 Uiso 1 1 calc R U
C19 C 0.3561(5) 0.6119(4) 0.0245(4) 0.0726(11) Uani 1 1 d . .
H19 H 0.2652 0.6689 0.0233 0.087 Uiso 1 1 calc R U
C20 C 0.4940(5) 0.6024(4) 0.1127(3) 0.0641(9) Uani 1 1 d . .
H20 H 0.4944 0.6532 0.1708 0.077 Uiso 1 1 calc R U
C21 C 0.9639(4) 0.3747(3) 0.2207(3) 0.0531(9) Uani 1 1 d . .
C22 C 1.0992(5) 0.3802(4) 0.1569(3) 0.0627(9) Uani 1 1 d . .
H22 H 1.1186 0.4512 0.1233 0.075 Uiso 1 1 calc R U
C23 C 1.2058(5) 0.2845(4) 0.1414(3) 0.0756(12) Uani 1 1 d . .
H23 H 1.2961 0.2914 0.0983 0.091 Uiso 1 1 calc R U
C24 C 1.1791(6) 0.1794(4) 0.1894(4) 0.0863(14) Uani 1 1 d . .
H24 H 1.2492 0.1139 0.1778 0.104 Uiso 1 1 calc R U
C25 C 1.0487(6) 0.1706(4) 0.2544(4) 0.0841(13) Uani 1 1 d . .
H25 H 1.0319 0.0997 0.2888 0.101 Uiso 1 1 calc R U
C26 C 0.9422(5) 0.2673(4) 0.2689(3) 0.0678(10) Uani 1 1 d . .
H26 H 0.8529 0.2599 0.3126 0.081 Uiso 1 1 calc R U

loop_
_atom_site_aniso_label
_atom_site_aniso_U_11
_atom_site_aniso_U_22
_atom_site_aniso_U_33
_atom_site_aniso_U_23
_atom_site_aniso_U_13
_atom_site_aniso_U_12
Si1 0.0515(4) 0.0486(5) 0.0547(4) 0.0047(5) 0.0155(3) -0.0006(5)
C1 0.0629(18) 0.086(3) 0.066(2) 0.018(3) 0.0125(15) 0.002(3)
C2 0.071(2) 0.072(3) 0.068(2) 0.015(2) 0.0181(17) 0.008(2)
C3 0.0515(16) 0.071(2) 0.0508(18) 0.0138(18) 0.0124(14) 0.0126(17)
C4 0.072(2) 0.070(3) 0.073(2) 0.008(2) 0.0201(19) 0.000(2)
C5 0.078(3) 0.099(4) 0.103(3) 0.021(3) 0.034(2) -0.010(3)
C6 0.084(3) 0.134(5) 0.069(3) 0.023(3) 0.039(2) 0.019(3)
C7 0.086(2) 0.110(4) 0.060(2) -0.002(3) 0.0160(19) 0.010(3)
C8 0.0563(17) 0.081(3) 0.072(2) 0.013(2) 0.0074(16) -0.002(2)
C9 0.0490(18) 0.045(2) 0.063(2) -0.0064(17) 0.0159(16) 0.0063(15)
C10 0.069(2) 0.056(3) 0.088(3) -0.004(2) -0.004(2) 0.008(2)
C11 0.068(2) 0.071(3) 0.125(4) -0.024(3) -0.017(2) -0.002(2)
C12 0.066(3) 0.050(3) 0.155(5) -0.020(3) 0.019(3) -0.007(2)
C13 0.078(3) 0.058(3) 0.107(3) 0.002(2) 0.031(2) -0.009(2)
C14 0.068(2) 0.053(2) 0.067(2) -0.0014(19) 0.0188(17) -0.0059(18)
C15 0.0467(13) 0.0418(18) 0.0623(17) 0.0015(19) 0.0174(12) -0.0045(17)
C16 0.0593(19) 0.065(2) 0.071(2) -0.002(2) 0.0099(17) 0.0083(18)
C17 0.078(2) 0.089(3) 0.064(2) -0.015(2) 0.0048(19) 0.003(2)
C18 0.063(2) 0.094(4) 0.069(2) 0.017(3) 0.0008(17) 0.004(2)
C19 0.061(2) 0.068(3) 0.090(3) 0.020(2) 0.014(2) 0.015(2)
C20 0.068(2) 0.055(2) 0.070(2) 0.0003(19) 0.0170(18) 0.0070(19)
C21 0.0481(17) 0.048(2) 0.062(2) 0.0013(18) 0.0075(15) -0.0053(17)
C22 0.065(2) 0.054(2) 0.073(2) 0.0045(19) 0.0224(17) -0.0002(19)
C23 0.061(2) 0.081(3) 0.087(3) -0.018(3) 0.0161(19) 0.005(2)
C24 0.070(3) 0.061(3) 0.122(4) -0.026(3) -0.005(3) 0.013(2)
C25 0.079(3) 0.044(2) 0.125(4) 0.010(3) 0.002(3) 0.000(2)
C26 0.0586(19) 0.054(2) 0.091(3) 0.007(2) 0.0143(18) -0.0102(19)

loop_
_atom_type_symbol
_atom_type_description
_atom_type_scat_dispersion_real
_atom_type_scat_dispersion_imag
_atom_type_scat_source
C C 0.0033 0.0016 'International Tables Vol C Tables 4.2.6.8 and 6.1.1.4'
H H 0.0000 0.0000 'International Tables Vol C Tables 4.2.6.8 and 6.1.1.4'
Si Si 0.0817 0.0704 'International Tables Vol C Tables 4.2.6.8 and 6.1.1.4'

loop_
_geom_angle_atom_site_label_1
_geom_angle_atom_site_label_2
_geom_angle_atom_site_label_3
_geom_angle
C1 Si1 C9 107.90(19)
C1 Si1 C15 109.40(14)
C9 Si1 C15 109.74(17)
C1 Si1 C21 111.98(19)
C9 Si1 C21 108.51(13)
C15 Si1 C21 109.28(16)
C2 C1 Si1 126.8(3)
C2 C1 H1 116.6
Si1 C1 H1 116.6
C1 C2 C3 131.1(4)
C1 C2 H2 114.4
C3 C2 H2 114.4
C4 C3 C8 118.4(3)
C4 C3 C2 118.6(4)
C8 C3 C2 123.1(4)
C5 C4 C3 121.0(4)
C5 C4 H4 119.5
C3 C4 H4 119.5
C4 C5 C6 120.9(5)
C4 C5 H5 119.5
C6 C5 H5 119.5
C7 C6 C5 119.7(4)
C7 C6 H6 120.1
C5 C6 H6 120.1
C6 C7 C8 119.9(4)
C6 C7 H7 120.0
C8 C7 H7 120.0
C3 C8 C7 120.0(4)
C3 C8 H8 120.0
C7 C8 H8 120.0
C14 C9 C10 116.3(4)
C14 C9 Si1 123.4(3)
C10 C9 Si1 120.2(3)
C11 C10 C9 121.1(4)
C11 C10 H10 119.4
C9 C10 H10 119.4
C12 C11 C10 120.4(4)
C12 C11 H11 119.8
C10 C11 H11 119.8
C11 C12 C13 120.4(4)
C11 C12 H12 119.8
C13 C12 H12 119.8
C12 C13 C14 119.8(4)
C12 C13 H13 120.1
C14 C13 H13 120.1
C13 C14 C9 122.0(4)
C13 C14 H14 119.0
C9 C14 H14 119.0
C16 C15 C20 116.8(3)
C16 C15 Si1 122.4(3)
C20 C15 Si1 120.8(3)
C15 C16 C17 122.3(4)
C15 C16 H16 118.8
C17 C16 H16 118.8
C18 C17 C16 119.3(4)
C18 C17 H17 120.3
C16 C17 H17 120.3
C17 C18 C19 120.5(4)
C17 C18 H18 119.8
C19 C18 H18 119.8
C18 C19 C20 119.7(4)
C18 C19 H19 120.2
C20 C19 H19 120.2
C19 C20 C15 121.4(4)
C19 C20 H20 119.3
C15 C20 H20 119.3
C26 C21 C22 116.2(4)
C26 C21 Si1 123.3(3)
C22 C21 Si1 120.4(3)
C23 C22 C21 122.2(4)
C23 C22 H22 118.9
C21 C22 H22 118.9
C24 C23 C22 119.9(4)
C24 C23 H23 120.1
C22 C23 H23 120.1
C23 C24 C25 119.8(4)
C23 C24 H24 120.1
C25 C24 H24 120.1
C24 C25 C26 119.7(4)
C24 C25 H25 120.1
C26 C25 H25 120.1
C25 C26 C21 122.2(4)
C25 C26 H26 118.9
C21 C26 H26 118.9

loop_
_geom_bond_atom_site_label_1
_geom_bond_atom_site_label_2
_geom_bond_distance
Si1 C1 1.854(3)
Si1 C9 1.861(4)
Si1 C15 1.870(3)
Si1 C21 1.873(4)
C1 C2 1.251(5)
C1 H1 0.9300
C2 C3 1.484(4)
C2 H2 0.9300
C3 C4 1.361(5)
C3 C8 1.382(5)
C4 C5 1.355(5)
C4 H4 0.9300
C5 C6 1.357(7)
C5 H5 0.9300
C6 C7 1.351(7)
C6 H6 0.9300
C7 C8 1.388(5)
C7 H7 0.9300
C8 H8 0.9300
C9 C14 1.384(5)
C9 C10 1.394(5)
C10 C11 1.384(6)
C10 H10 0.9300
C11 C12 1.350(7)
C11 H11 0.9300
C12 C13 1.352(6)
C12 H12 0.9300
C13 C14 1.383(5)
C13 H13 0.9300
C14 H14 0.9300
C15 C16 1.377(5)
C15 C20 1.394(5)
C16 C17 1.383(5)
C16 H16 0.9300
C17 C18 1.364(5)
C17 H17 0.9300
C18 C19 1.368(6)
C18 H18 0.9300
C19 C20 1.384(5)
C19 H19 0.9300
C20 H20 0.9300
C21 C26 1.381(5)
C21 C22 1.385(5)
C22 C23 1.373(6)
C22 H22 0.9300
C23 C24 1.365(6)
C23 H23 0.9300
C24 C25 1.367(6)
C24 H24 0.9300
C25 C26 1.379(6)
C25 H25 0.9300
C26 H26 0.9300

loop_
_geom_torsion_atom_site_label_1
_geom_torsion_atom_site_label_2
_geom_torsion_atom_site_label_3
_geom_torsion_atom_site_label_4
_geom_torsion
C9 Si1 C1 C2 146.1(4)
C15 Si1 C1 C2 26.8(5)
C21 Si1 C1 C2 -94.5(5)
Si1 C1 C2 C3 -176.8(3)
C1 C2 C3 C4 -155.0(5)
C1 C2 C3 C8 26.6(7)
C8 C3 C4 C5 -1.7(6)
C2 C3 C4 C5 179.7(4)
C3 C4 C5 C6 1.4(7)
C4 C5 C6 C7 0.0(7)
C5 C6 C7 C8 -1.0(7)
C4 C3 C8 C7 0.8(5)
C2 C3 C8 C7 179.2(4)
C6 C7 C8 C3 0.6(6)
C1 Si1 C9 C14 -126.4(3)
C15 Si1 C9 C14 -7.2(3)
C21 Si1 C9 C14 112.1(3)
C1 Si1 C9 C10 55.4(3)
C15 Si1 C9 C10 174.5(3)
C21 Si1 C9 C10 -66.1(3)
C14 C9 C10 C11 0.0(5)
Si1 C9 C10 C11 178.4(3)
C9 C10 C11 C12 0.0(7)
C10 C11 C12 C13 0.4(7)
C11 C12 C13 C14 -0.9(7)
C12 C13 C14 C9 1.0(6)
C10 C9 C14 C13 -0.5(5)
Si1 C9 C14 C13 -178.8(3)
C1 Si1 C15 C16 -129.2(3)
C9 Si1 C15 C16 112.6(3)
C21 Si1 C15 C16 -6.3(3)
C1 Si1 C15 C20 50.7(4)
C9 Si1 C15 C20 -67.5(3)
C21 Si1 C15 C20 173.6(3)
C20 C15 C16 C17 -0.2(5)
Si1 C15 C16 C17 179.8(3)
C15 C16 C17 C18 0.6(6)
C16 C17 C18 C19 -0.6(6)
C17 C18 C19 C20 0.2(6)
C18 C19 C20 C15 0.3(6)
C16 C15 C20 C19 -0.3(5)
Si1 C15 C20 C19 179.8(3)
C1 Si1 C21 C26 23.3(4)
C9 Si1 C21 C26 142.3(3)
C15 Si1 C21 C26 -98.0(3)
C1 Si1 C21 C22 -158.0(3)
C9 Si1 C21 C22 -39.0(3)
C15 Si1 C21 C22 80.6(3)
C26 C21 C22 C23 0.4(5)
Si1 C21 C22 C23 -178.4(3)
C21 C22 C23 C24 0.4(6)
C22 C23 C24 C25 -1.4(7)
C23 C24 C25 C26 1.6(7)
C24 C25 C26 C21 -0.9(7)
C22 C21 C26 C25 -0.1(6)
Si1 C21 C26 C25 178.6(3)
